data_4323593
loop_
_publ_author_name
'Adolphus A. H. van der Zeijden'
'Chris Mattheis'
'Roland Fr\"ohlich'
'Frank Zippel'

_publ_section_title
;
 Aqua Complexes of [(2-Methoxyethyl)cyclopentadienyl]zirconium Trichloride
;
_journal_name_full 'Inorganic Chemistry'
_journal_page_first 4444
_journal_page_last 4450
_journal_paper_doi 10.1021/ic970245l
_journal_volume 36
_journal_year 1997
_chemical_formula_sum 'C12 H21 Cl3 O3 Zr'
_chemical_formula_weight 410.86
_chemical_name_systematic
; 
 ? 
;
_space_group_IT_number 14
_symmetry_cell_setting monoclinic
_symmetry_space_group_name_Hall '-P 2ybc'
_symmetry_space_group_name_H-M 'P 1 21/c 1'
_atom_sites_solution_hydrogens geom
_atom_sites_solution_primary direct
_atom_sites_solution_secondary difmap
_audit_creation_method SHELXL
_cell_angle_alpha 90.00
_cell_angle_beta 105.50(1)
_cell_angle_gamma 90.00
_cell_formula_units_Z 4
_cell_length_a 11.612(1)
_cell_length_b 10.759(2)
_cell_length_c 14.291(2)
_cell_measurement_reflns_used 25
_cell_measurement_temperature 223(2)
_cell_measurement_theta_max 21.02
_cell_measurement_theta_min 18.44
_cell_volume 1720.5(4)
_computing_cell_refinement 'Enraf Nonius EXPRESS'
_computing_data_collection 'Enraf Nonius EXPRESS'
_computing_data_reduction 'MolEN (Fair, 1990)'
_computing_molecular_graphics 'XP (Siemens, 1990)'
_computing_publication_material 'SHELXL-93 (Sheldrick, 1993)'
_computing_structure_refinement 'SHELXL-93 (Sheldrick, 1993)'
_computing_structure_solution 'SHELXS-86 (Sheldrick, 1990)'
_diffrn_ambient_temperature 223(2)
_diffrn_measurement_device 'Enraf Nonius CAD4'
_diffrn_measurement_method '\w/2\q scans'
_diffrn_radiation_monochromator graphite
_diffrn_radiation_source 'fine-focus sealed tube'
_diffrn_radiation_type MoK\a
_diffrn_radiation_wavelength 0.71073
_diffrn_reflns_av_R_equivalents 0.0257
_diffrn_reflns_av_sigmaI/netI 0.0396
_diffrn_reflns_limit_h_max 13
_diffrn_reflns_limit_h_min -14
_diffrn_reflns_limit_k_max 13
_diffrn_reflns_limit_k_min 0
_diffrn_reflns_limit_l_max 17
_diffrn_reflns_limit_l_min 0
_diffrn_reflns_number 3625
_diffrn_reflns_theta_max 26.28
_diffrn_reflns_theta_min 2.63
_diffrn_standards_decay_% 1.42
_diffrn_standards_interval_count 250
_diffrn_standards_interval_time 120
_diffrn_standards_number 3
_exptl_absorpt_coefficient_mu 1.105
_exptl_absorpt_correction_T_max 0.995
_exptl_absorpt_correction_T_min 0.800
_exptl_absorpt_correction_type 'empirical via \y scan data'
_exptl_crystal_colour 'light yellow'
_exptl_crystal_density_diffrn 1.586
_exptl_crystal_description block
_exptl_crystal_F_000 832
_exptl_crystal_size_max 0.90
_exptl_crystal_size_mid 0.50
_exptl_crystal_size_min 0.40
_refine_diff_density_max 2.162
_refine_diff_density_min -1.714
_refine_diff_density_rms 0.181
_refine_ls_extinction_method none
_refine_ls_goodness_of_fit_all 1.042
_refine_ls_goodness_of_fit_obs 1.089
_refine_ls_hydrogen_treatment 'at H2O from Diff.-Four, other calculated, all refined as riding atoms'
_refine_ls_matrix_type full
_refine_ls_number_parameters 179
_refine_ls_number_reflns 3479
_refine_ls_number_restraints 0
_refine_ls_restrained_S_all 1.043
_refine_ls_restrained_S_obs 1.089
_refine_ls_R_factor_all 0.0886
_refine_ls_R_factor_obs 0.0619
_refine_ls_shift/esd_max 0.000
_refine_ls_shift/esd_mean 0.000
_refine_ls_structure_factor_coef Fsqd
_refine_ls_weighting_details 'w=1/[\s^2^(Fo^2^)+(0.1311P)^2^+0.0000P] where P=(Fo^2^+2Fc^2^)/3'
_refine_ls_weighting_scheme calc
_refine_ls_wR_factor_all 0.1756
_refine_ls_wR_factor_obs 0.1576
_reflns_number_observed 2604
_reflns_number_total 3480
_reflns_observed_criterion >2sigma(I)
_cod_data_source_file ic970245l_1.cif
_cod_data_source_block fro_365
_cod_depositor_comments
;
The following automatic conversions were performed:

'_refine_ls_weighting_scheme' value 'calc
w=1/[\s^2^(Fo^2^)+(0.1311P)^2^+0.0000P] where P=(Fo^2^+2Fc^2^)/3' was
changed to 'calc'. New tag '_refine_ls_weighting_details' was
created. The value of the new tag was set to
'w=1/[\s^2^(Fo^2^)+(0.1311P)^2^+0.0000P] where P=(Fo^2^+2Fc^2^)/3'.

Automatic conversion script
Id: cif_fix_values 3143 2015-03-26 13:38:13Z robertas 
;
_cod_original_sg_symbol_H-M 'P 21/c'
_cod_database_code 4323593

loop_
_symmetry_equiv_pos_as_xyz
'x, y, z'
'-x, y+1/2, -z+1/2'
'-x, -y, -z'
'x, -y-1/2, z-1/2'

loop_
_atom_site_aniso_label
_atom_site_aniso_U_11
_atom_site_aniso_U_22
_atom_site_aniso_U_33
_atom_site_aniso_U_23
_atom_site_aniso_U_13
_atom_site_aniso_U_12
Zr 0.0309(3) 0.0412(3) 0.0276(3) 0.0013(2) 0.0042(2) -0.0095(2)
Cl1 0.0370(6) 0.0590(9) 0.0334(6) 0.0085(5) 0.0007(5) -0.0059(6)
Cl2 0.0465(8) 0.0536(9) 0.0514(8) 0.0175(6) -0.0019(6) -0.0076(6)
Cl3 0.0579(9) 0.0548(9) 0.0434(7) -0.0112(6) 0.0089(6) -0.0066(7)
O 0.031(2) 0.046(2) 0.041(2) 0.006(2) 0.0043(15) -0.012(2)
C1 0.049(4) 0.098(6) 0.092(6) -0.031(5) 0.024(4) 0.013(4)
O2 0.045(2) 0.052(2) 0.051(2) -0.012(2) 0.017(2) -0.009(2)
C3 0.092(6) 0.076(5) 0.073(5) -0.034(4) 0.036(4) -0.035(4)
C4 0.081(5) 0.126(7) 0.065(5) -0.039(5) 0.028(4) -0.062(5)
C5 0.048(3) 0.086(5) 0.047(3) -0.010(3) 0.011(3) -0.044(4)
C6 0.036(3) 0.087(5) 0.064(4) 0.014(4) 0.009(3) -0.020(3)
C7 0.049(3) 0.072(5) 0.076(5) -0.005(4) 0.032(3) -0.014(3)
C8 0.049(3) 0.074(4) 0.044(3) 0.001(3) 0.018(3) -0.019(3)
C9 0.049(3) 0.051(4) 0.077(4) 0.001(3) 0.027(3) -0.021(3)
O10 0.036(2) 0.045(2) 0.041(2) 0.006(2) 0.0028(15) -0.003(2)
C11 0.045(3) 0.050(4) 0.083(5) -0.002(3) 0.009(3) 0.002(3)
C12 0.108(8) 0.103(8) 0.100(7) 0.026(6) -0.013(6) 0.041(7)
C13 0.178(13) 0.136(10) 0.056(5) 0.028(6) -0.013(7) 0.038(10)
C14 0.057(4) 0.072(4) 0.046(3) -0.005(3) 0.009(3) -0.013(3)

loop_
_atom_site_label
_atom_site_type_symbol
_atom_site_fract_x
_atom_site_fract_y
_atom_site_fract_z
_atom_site_U_iso_or_equiv
_atom_site_thermal_displace_type
_atom_site_occupancy
_atom_site_calc_flag
_atom_site_refinement_flags
_atom_site_disorder_group
Zr Zr 0.28376(4) 0.20003(5) -0.00194(3) 0.0339(2) Uani 1 d . .
Cl1 Cl 0.35998(11) 0.07154(14) 0.14680(9) 0.0448(3) Uani 1 d . .
Cl2 Cl 0.11931(13) 0.31853(14) -0.11369(11) 0.0534(4) Uani 1 d . .
Cl3 Cl 0.25882(14) 0.01731(15) -0.10908(10) 0.0529(4) Uani 1 d . .
O O 0.1193(3) 0.1212(4) 0.0261(3) 0.0405(9) Uani 1 d . .
H1D H 0.1190(57) 0.0550(61) 0.0476(45) 0.049 Uiso 1 d . .
H1E H 0.0740(56) 0.1271(66) -0.0167(44) 0.049 Uiso 1 d . .
C1 C 0.1342(6) 0.3623(9) 0.1303(6) 0.078(2) Uani 1 d . .
H1A H 0.1460(6) 0.3946(52) 0.1955(16) 0.118 Uiso 1 calc R .
H1B H 0.0904(22) 0.2846(13) 0.1240(42) 0.118 Uiso 1 calc R .
H1C H 0.0893(21) 0.4219(41) 0.0838(27) 0.118 Uiso 1 calc R .
O2 O 0.2477(4) 0.3411(4) 0.1120(3) 0.0486(9) Uani 1 d . .
C3 C 0.3337(7) 0.4369(8) 0.1523(6) 0.078(2) Uani 1 d . .
H3A H 0.3106(7) 0.5142(8) 0.1158(6) 0.093 Uiso 1 calc R .
H3B H 0.3337(7) 0.4524(8) 0.2199(6) 0.093 Uiso 1 calc R .
C4 C 0.4512(7) 0.4022(9) 0.1488(5) 0.089(3) Uani 1 d . .
H4A H 0.4842(7) 0.3426(9) 0.2009(5) 0.107 Uiso 1 calc R .
H4B H 0.5026(7) 0.4759(9) 0.1603(5) 0.107 Uiso 1 calc R .
C5 C 0.4530(6) 0.3459(7) 0.0545(4) 0.061(2) Uani 1 d . .
C6 C 0.5064(6) 0.2316(8) 0.0428(5) 0.064(2) Uani 1 d . .
H6 H 0.5549(6) 0.1845(8) 0.0937(5) 0.076 Uiso 1 calc R .
C7 C 0.4776(6) 0.1986(7) -0.0539(6) 0.063(2) Uani 1 d . .
H7 H 0.5024(6) 0.1262(7) -0.0799(6) 0.075 Uiso 1 calc R .
C8 C 0.4050(6) 0.2920(6) -0.1059(5) 0.055(2) Uani 1 d . .
H8 H 0.3716(6) 0.2938(6) -0.1735(5) 0.066 Uiso 1 calc R .
C9 C 0.3907(5) 0.3831(6) -0.0395(5) 0.057(2) Uani 1 d . .
H9 H 0.3466(5) 0.4570(6) -0.0554(5) 0.068 Uiso 1 calc R .
O10 O -0.0954(3) 0.0983(4) -0.1106(3) 0.0419(8) Uani 1 d . .
C11 C -0.1746(6) 0.2015(6) -0.1097(6) 0.061(2) Uani 1 d . .
H11A H -0.1304(6) 0.2719(6) -0.0737(6) 0.073 Uiso 1 calc R .
H11B H -0.2378(6) 0.1774(6) -0.0796(6) 0.073 Uiso 1 calc R .
C12 C -0.2257(10) 0.2344(11) -0.2133(8) 0.112(4) Uani 1 d . .
H12A H -0.3122(10) 0.2198(11) -0.2315(8) 0.134 Uiso 1 calc R .
H12B H -0.2120(10) 0.3227(11) -0.2231(8) 0.134 Uiso 1 calc R .
C13 C -0.1744(12) 0.1648(12) -0.2700(7) 0.132(5) Uani 1 d . .
H13A H -0.1296(12) 0.2187(12) -0.3030(7) 0.158 Uiso 1 calc R .
H13B H -0.2365(12) 0.1220(12) -0.3196(7) 0.158 Uiso 1 calc R .
C14 C -0.0925(6) 0.0721(7) -0.2095(4) 0.059(2) Uani 1 d . .
H14A H -0.1202(6) -0.0127(7) -0.2281(4) 0.071 Uiso 1 calc R .
H14B H -0.0113(6) 0.0815(7) -0.2166(4) 0.071 Uiso 1 calc R .

loop_
_atom_type_symbol
_atom_type_description
_atom_type_scat_dispersion_real
_atom_type_scat_dispersion_imag
_atom_type_scat_source
C C 0.0033 0.0016 'International Tables Vol C Tables 4.2.6.8 and 6.1.1.4'
H H 0.0000 0.0000 'International Tables Vol C Tables 4.2.6.8 and 6.1.1.4'
O O 0.0106 0.0060 'International Tables Vol C Tables 4.2.6.8 and 6.1.1.4'
Cl Cl 0.1484 0.1585 'International Tables Vol C Tables 4.2.6.8 and 6.1.1.4'
Zr Zr -2.9673 0.5597 'International Tables Vol C Tables 4.2.6.8 and 6.1.1.4'

loop_
_geom_angle_atom_site_label_1
_geom_angle_atom_site_label_2
_geom_angle_atom_site_label_3
_geom_angle
_geom_angle_site_symmetry_1
_geom_angle_site_symmetry_3
_geom_angle_publ_flag
O Zr O2 78.48(14) . . ?
O Zr Cl3 80.99(12) . . ?
O2 Zr Cl3 159.44(11) . . ?
O Zr C9 148.5(2) . . ?
O2 Zr C9 80.1(2) . . ?
Cl3 Zr C9 119.1(2) . . ?
O Zr C5 146.0(2) . . ?
O2 Zr C5 68.7(2) . . ?
Cl3 Zr C5 131.3(2) . . ?
C9 Zr C5 33.0(2) . . ?
O Zr Cl2 76.24(11) . . ?
O2 Zr Cl2 82.26(11) . . ?
Cl3 Zr Cl2 93.87(6) . . ?
C9 Zr Cl2 78.2(2) . . ?
C5 Zr Cl2 106.9(2) . . ?
O Zr Cl1 76.15(11) . . ?
O2 Zr Cl1 81.67(11) . . ?
Cl3 Zr Cl1 92.49(5) . . ?
C9 Zr Cl1 123.0(2) . . ?
C5 Zr Cl1 90.2(2) . . ?
Cl2 Zr Cl1 150.29(5) . . ?
O Zr C8 154.6(2) . . ?
O2 Zr C8 112.9(2) . . ?
Cl3 Zr C8 86.4(2) . . ?
C9 Zr C8 32.8(2) . . ?
C5 Zr C8 54.6(2) . . ?
Cl2 Zr C8 82.7(2) . . ?
Cl1 Zr C8 126.6(2) . . ?
O Zr C6 151.7(2) . . ?
O2 Zr C6 95.6(2) . . ?
Cl3 Zr C6 102.0(2) . . ?
C9 Zr C6 53.4(2) . . ?
C5 Zr C6 32.8(3) . . ?
Cl2 Zr C6 130.9(2) . . ?
Cl1 Zr C6 75.6(2) . . ?
C8 Zr C6 52.8(2) . . ?
O Zr C7 156.6(2) . . ?
O2 Zr C7 122.8(2) . . ?
Cl3 Zr C7 77.3(2) . . ?
C9 Zr C7 53.6(2) . . ?
C5 Zr C7 54.1(2) . . ?
Cl2 Zr C7 113.7(2) . . ?
Cl1 Zr C7 96.0(2) . . ?
C8 Zr C7 31.9(2) . . ?
C6 Zr C7 31.6(2) . . ?
C1 O2 C3 112.8(5) . . ?
C1 O2 Zr 125.1(4) . . ?
C3 O2 Zr 120.4(4) . . ?
C4 C3 O2 111.4(6) . . ?
C3 C4 C5 112.6(6) . . ?
C9 C5 C6 105.4(6) . . ?
C9 C5 C4 128.7(8) . . ?
C6 C5 C4 125.3(7) . . ?
C9 C5 Zr 73.0(3) . . ?
C6 C5 Zr 75.2(4) . . ?
C4 C5 Zr 110.7(4) . . ?
C7 C6 C5 110.4(6) . . ?
C7 C6 Zr 75.7(4) . . ?
C5 C6 Zr 72.1(3) . . ?
C6 C7 C8 107.4(7) . . ?
C6 C7 Zr 72.8(4) . . ?
C8 C7 Zr 72.3(4) . . ?
C7 C8 C9 107.9(6) . . ?
C7 C8 Zr 75.8(3) . . ?
C9 C8 Zr 71.8(3) . . ?
C5 C9 C8 108.9(7) . . ?
C5 C9 Zr 74.0(3) . . ?
C8 C9 Zr 75.3(3) . . ?
C11 O10 C14 109.9(5) . . ?
O10 C11 C12 105.1(7) . . ?
C13 C12 C11 110.1(8) . . ?
C12 C13 C14 109.8(8) . . ?
O10 C14 C13 104.9(6) . . ?

loop_
_geom_bond_atom_site_label_1
_geom_bond_atom_site_label_2
_geom_bond_distance
_geom_bond_site_symmetry_2
_geom_bond_publ_flag
Zr O 2.221(4) . ?
Zr O2 2.345(4) . ?
Zr Cl3 2.461(2) . ?
Zr C9 2.463(6) . ?
Zr C5 2.476(5) . ?
Zr Cl2 2.4885(15) . ?
Zr Cl1 2.4914(13) . ?
Zr C8 2.508(6) . ?
Zr C6 2.515(6) . ?
Zr C7 2.552(6) . ?
C1 O2 1.429(7) . ?
O2 C3 1.444(8) . ?
C3 C4 1.429(11) . ?
C4 C5 1.482(9) . ?
C5 C9 1.403(9) . ?
C5 C6 1.408(11) . ?
C6 C7 1.378(10) . ?
C7 C8 1.393(10) . ?
C8 C9 1.405(9) . ?
O10 C11 1.444(7) . ?
O10 C14 1.450(7) . ?
C11 C12 1.483(12) . ?
C12 C13 1.352(15) . ?
C13 C14 1.486(11) . ?

loop_
_geom_torsion_atom_site_label_1
_geom_torsion_atom_site_label_2
_geom_torsion_atom_site_label_3
_geom_torsion_atom_site_label_4
_geom_torsion
_geom_torsion_site_symmetry_1
_geom_torsion_site_symmetry_2
_geom_torsion_site_symmetry_3
_geom_torsion_site_symmetry_4
_geom_torsion_publ_flag
O Zr O2 C1 -23.2(6) . . . . ?
Cl3 Zr O2 C1 -26.1(8) . . . . ?
C9 Zr O2 C1 133.5(6) . . . . ?
C5 Zr O2 C1 165.8(6) . . . . ?
Cl2 Zr O2 C1 54.2(6) . . . . ?
Cl1 Zr O2 C1 -100.7(6) . . . . ?
C8 Zr O2 C1 132.9(6) . . . . ?
C6 Zr O2 C1 -175.2(6) . . . . ?
C7 Zr O2 C1 167.5(6) . . . . ?
O Zr O2 C3 172.8(5) . . . . ?
Cl3 Zr O2 C3 169.9(5) . . . . ?
C9 Zr O2 C3 -30.5(5) . . . . ?
C5 Zr O2 C3 1.8(5) . . . . ?
Cl2 Zr O2 C3 -109.8(5) . . . . ?
Cl1 Zr O2 C3 95.3(5) . . . . ?
C8 Zr O2 C3 -31.0(6) . . . . ?
C6 Zr O2 C3 20.8(5) . . . . ?
C7 Zr O2 C3 3.5(6) . . . . ?
C1 O2 C3 C4 169.3(7) . . . . ?
Zr O2 C3 C4 -24.9(9) . . . . ?
O2 C3 C4 C5 44.0(10) . . . . ?
C3 C4 C5 C9 42.2(10) . . . . ?
C3 C4 C5 C6 -128.3(8) . . . . ?
C3 C4 C5 Zr -42.2(10) . . . . ?
O Zr C5 C9 -121.1(4) . . . . ?
O2 Zr C5 C9 -105.1(5) . . . . ?
Cl3 Zr C5 C9 80.4(5) . . . . ?
C9 Zr C5 C9 0.0 . . . . ?
Cl2 Zr C5 C9 -30.8(4) . . . . ?
Cl1 Zr C5 C9 173.9(4) . . . . ?
C8 Zr C5 C9 37.1(4) . . . . ?
C6 Zr C5 C9 111.6(6) . . . . ?
C7 Zr C5 C9 76.6(4) . . . . ?
O Zr C5 C6 127.3(4) . . . . ?
O2 Zr C5 C6 143.2(4) . . . . ?
Cl3 Zr C5 C6 -31.2(5) . . . . ?
C9 Zr C5 C6 -111.6(6) . . . . ?
Cl2 Zr C5 C6 -142.4(4) . . . . ?
Cl1 Zr C5 C6 62.3(4) . . . . ?
C8 Zr C5 C6 -74.6(4) . . . . ?
C6 Zr C5 C6 0.0 . . . . ?
C7 Zr C5 C6 -35.0(4) . . . . ?
O Zr C5 C4 4.7(9) . . . . ?
O2 Zr C5 C4 20.6(6) . . . . ?
Cl3 Zr C5 C4 -153.9(5) . . . . ?
C9 Zr C5 C4 125.7(9) . . . . ?
Cl2 Zr C5 C4 95.0(6) . . . . ?
Cl1 Zr C5 C4 -60.4(6) . . . . ?
C8 Zr C5 C4 162.8(8) . . . . ?
C6 Zr C5 C4 -122.6(8) . . . . ?
C7 Zr C5 C4 -157.6(7) . . . . ?
C9 C5 C6 C7 -0.7(6) . . . . ?
C4 C5 C6 C7 171.6(6) . . . . ?
Zr C5 C6 C7 66.6(4) . . . . ?
C9 C5 C6 Zr -67.3(4) . . . . ?
C4 C5 C6 Zr 105.0(6) . . . . ?
Zr C5 C6 Zr 0.0 . . . . ?
O Zr C6 C7 132.4(5) . . . . ?
O2 Zr C6 C7 -151.5(4) . . . . ?
Cl3 Zr C6 C7 39.1(5) . . . . ?
C9 Zr C6 C7 -78.3(5) . . . . ?
C5 Zr C6 C7 -117.4(6) . . . . ?
Cl2 Zr C6 C7 -66.8(5) . . . . ?
Cl1 Zr C6 C7 128.6(5) . . . . ?
C8 Zr C6 C7 -36.9(4) . . . . ?
C7 Zr C6 C7 0.0 . . . . ?
O Zr C6 C5 -110.2(5) . . . . ?
O2 Zr C6 C5 -34.1(4) . . . . ?
Cl3 Zr C6 C5 156.5(3) . . . . ?
C9 Zr C6 C5 39.1(4) . . . . ?
C5 Zr C6 C5 0.0 . . . . ?
Cl2 Zr C6 C5 50.6(5) . . . . ?
Cl1 Zr C6 C5 -114.0(4) . . . . ?
C8 Zr C6 C5 80.5(4) . . . . ?
C7 Zr C6 C5 117.4(6) . . . . ?
C5 C6 C7 C8 0.2(7) . . . . ?
Zr C6 C7 C8 64.5(4) . . . . ?
C5 C6 C7 Zr -64.3(4) . . . . ?
Zr C6 C7 Zr 0.0 . . . . ?
O Zr C7 C6 -118.3(5) . . . . ?
O2 Zr C7 C6 34.4(5) . . . . ?
Cl3 Zr C7 C6 -140.7(5) . . . . ?
C9 Zr C7 C6 77.6(5) . . . . ?
C5 Zr C7 C6 36.4(4) . . . . ?
Cl2 Zr C7 C6 130.6(4) . . . . ?
Cl1 Zr C7 C6 -49.5(5) . . . . ?
C8 Zr C7 C6 115.3(6) . . . . ?
C6 Zr C7 C6 0.0 . . . . ?
O Zr C7 C8 126.4(5) . . . . ?
O2 Zr C7 C8 -80.9(4) . . . . ?
Cl3 Zr C7 C8 103.9(4) . . . . ?
C9 Zr C7 C8 -37.8(4) . . . . ?
C5 Zr C7 C8 -79.0(4) . . . . ?
Cl2 Zr C7 C8 15.3(4) . . . . ?
Cl1 Zr C7 C8 -164.9(4) . . . . ?
C8 Zr C7 C8 0.0 . . . . ?
C6 Zr C7 C8 -115.3(6) . . . . ?
C6 C7 C8 C9 0.4(7) . . . . ?
Zr C7 C8 C9 65.2(4) . . . . ?
C6 C7 C8 Zr -64.8(4) . . . . ?
Zr C7 C8 Zr 0.0 . . . . ?
O Zr C8 C7 -131.8(5) . . . . ?
O2 Zr C8 C7 115.7(4) . . . . ?
Cl3 Zr C8 C7 -71.6(4) . . . . ?
C9 Zr C8 C7 114.6(6) . . . . ?
C5 Zr C8 C7 77.3(5) . . . . ?
Cl2 Zr C8 C7 -165.9(4) . . . . ?
Cl1 Zr C8 C7 18.9(5) . . . . ?
C6 Zr C8 C7 36.4(4) . . . . ?
C7 Zr C8 C7 0.0 . . . . ?
O Zr C8 C9 113.6(5) . . . . ?
O2 Zr C8 C9 1.1(5) . . . . ?
Cl3 Zr C8 C9 173.8(4) . . . . ?
C9 Zr C8 C9 0.0 . . . . ?
C5 Zr C8 C9 -37.3(4) . . . . ?
Cl2 Zr C8 C9 79.5(4) . . . . ?
Cl1 Zr C8 C9 -95.7(4) . . . . ?
C6 Zr C8 C9 -78.2(5) . . . . ?
C7 Zr C8 C9 -114.6(6) . . . . ?
C6 C5 C9 C8 0.9(6) . . . . ?
C4 C5 C9 C8 -171.0(6) . . . . ?
Zr C5 C9 C8 -67.9(4) . . . . ?
C6 C5 C9 Zr 68.8(4) . . . . ?
C4 C5 C9 Zr -103.2(6) . . . . ?
Zr C5 C9 Zr 0.0 . . . . ?
C7 C8 C9 C5 -0.9(6) . . . . ?
Zr C8 C9 C5 67.0(4) . . . . ?
C7 C8 C9 Zr -67.8(4) . . . . ?
Zr C8 C9 Zr 0.0 . . . . ?
O Zr C9 C5 113.6(5) . . . . ?
O2 Zr C9 C5 65.9(4) . . . . ?
Cl3 Zr C9 C5 -122.1(4) . . . . ?
C5 Zr C9 C5 0.0 . . . . ?
Cl2 Zr C9 C5 150.0(4) . . . . ?
Cl1 Zr C9 C5 -7.3(5) . . . . ?
C8 Zr C9 C5 -115.1(6) . . . . ?
C6 Zr C9 C5 -38.8(4) . . . . ?
C7 Zr C9 C5 -78.4(5) . . . . ?
O Zr C9 C8 -131.3(4) . . . . ?
O2 Zr C9 C8 -179.0(4) . . . . ?
Cl3 Zr C9 C8 -7.1(5) . . . . ?
C5 Zr C9 C8 115.1(6) . . . . ?
Cl2 Zr C9 C8 -94.9(4) . . . . ?
Cl1 Zr C9 C8 107.8(4) . . . . ?
C8 Zr C9 C8 0.0 . . . . ?
C6 Zr C9 C8 76.3(5) . . . . ?
C7 Zr C9 C8 36.7(4) . . . . ?
C14 O10 C11 C12 2.8(8) . . . . ?
O10 C11 C12 C13 -4.8(12) . . . . ?
C11 C12 C13 C14 5.0(15) . . . . ?
C11 O10 C14 C13 0.0(8) . . . . ?
C12 C13 C14 O10 -3.1(13) . . . . ?
